data_4071399
loop_
_publ_author_name
'Brunner, Henri'
'Muschiol, Manfred'
'Tsuno, Takashi'
'Takahashi, Takemoto'
'Zabel, Manfred'

_publ_section_title
;
 Pyramidal Stability of Chiral-at-Metal Half-Sandwich 16-Electron
 Fragments [CpRu(P&#x2212;P&#x2032;)]
;
_journal_issue 14
_journal_name_full Organometallics
_journal_page_first 3514
_journal_paper_doi 10.1021/om800148r
_journal_volume 27
_journal_year 2008
_chemical_absolute_configuration ad
_chemical_compound_source 'see text'
_chemical_formula_moiety 'C32 H31 I P2 Ru'
_chemical_formula_structural 'C32 H31 I P2 Ru'
_chemical_formula_sum 'C32 H31 I P2 Ru'
_chemical_formula_weight 705.48
_chemical_name_systematic ?
_space_group_IT_number 4
_symmetry_cell_setting monoclinic
_symmetry_Int_Tables_number 4
_symmetry_space_group_name_Hall 'P 2yb'
_symmetry_space_group_name_H-M 'P 1 21 1'
_atom_sites_solution_hydrogens geom
_atom_sites_solution_primary direct
_atom_sites_solution_secondary difmap
_cell_angle_alpha 90
_cell_angle_beta 91.851(9)
_cell_angle_gamma 90
_cell_formula_units_Z 2
_cell_length_a 8.4821(15)
_cell_length_b 15.0654(8)
_cell_length_c 11.0948(8)
_cell_measurement_reflns_used 15358
_cell_measurement_temperature 150
_cell_measurement_theta_max 28.9596
_cell_measurement_theta_min 2.9725
_cell_volume 1417.0(3)
_computing_cell_refinement
;
CrysAlis RED, Oxford Diffraction Ltd.,
Version 1.171.30.3 (release 12-05-2006 CrysAlis171 .NET)
;
_computing_data_collection
;
CrysAlis CCD, Oxford Diffraction Ltd.,
Version 1.171.30.3 (release 12-05-2006 CrysAlis171 .NET)
;
_computing_data_reduction
;
CrysAlis RED, Oxford Diffraction Ltd.,
Version 1.171.30.3 (release 12-05-2006 CrysAlis171 .NET)
;
_computing_molecular_graphics 'PLATON (Spek, 1990)'
_computing_publication_material 'PLATON (Spek, 2003)'
_computing_structure_refinement 'SHELXL-97 (Sheldrick, 1997)'
_computing_structure_solution 'SIR-97 (Altomare, 1993)'
_diffrn_ambient_temperature 150(1)
_diffrn_detector_area_resol_mean 10.5431
_diffrn_measured_fraction_theta_full 0.910
_diffrn_measured_fraction_theta_max 0.910
_diffrn_measurement_details
;
  1 omega   14.00   65.00   1.0000    1.7000
omega____ theta____ kappa____ phi______ omega'___ theta'___ frames
    -      -10.0296   45.0000    0.0000    0.0000    0.0000 51

  2 omega  -38.00   13.00   1.0000    1.7000
omega____ theta____ kappa____ phi______ omega'___ theta'___ frames
    -      -10.0296   45.0000    0.0000    0.0000    0.0000 51

  3 omega  -43.00   12.00   1.0000    1.7000
omega____ theta____ kappa____ phi______ omega'___ theta'___ frames
    -      -10.0296   75.0000    0.0000    0.0000    0.0000 55

  4 omega  -38.00   13.00   1.0000    1.7000
omega____ theta____ kappa____ phi______ omega'___ theta'___ frames
    -      -10.0296   45.0000  120.0000    0.0000    0.0000 51

  5 omega  -33.00   18.00   1.0000    1.7000
omega____ theta____ kappa____ phi______ omega'___ theta'___ frames
    -      -10.0296  -45.0000  240.0000    0.0000    0.0000 51

  6 omega  -12.00   39.00   1.0000    1.7000
omega____ theta____ kappa____ phi______ omega'___ theta'___ frames
    -       11.3358  -45.0000    0.0000    0.0000    0.0000 51

  7 omega   35.00   86.00   1.0000    1.7000
omega____ theta____ kappa____ phi______ omega'___ theta'___ frames
    -       11.3358   45.0000  120.0000    0.0000    0.0000 51

  8 omega   35.00   86.00   1.0000    1.7000
omega____ theta____ kappa____ phi______ omega'___ theta'___ frames
    -       11.3358   45.0000  240.0000    0.0000    0.0000 51

  9 omega  -67.00  -28.00   1.0000    1.7000
omega____ theta____ kappa____ phi______ omega'___ theta'___ frames
    -       11.3358  -75.0000  120.0000    0.0000    0.0000 39

 10 omega  -16.00   12.00   1.0000    1.7000
omega____ theta____ kappa____ phi______ omega'___ theta'___ frames
    -       11.3358   45.0000    0.0000    0.0000    0.0000 28

 11 omega  -16.00   35.00   1.0000    1.7000
omega____ theta____ kappa____ phi______ omega'___ theta'___ frames
    -       11.3358   45.0000  120.0000    0.0000    0.0000 51

 12 omega   12.00   63.00   1.0000    1.7000
omega____ theta____ kappa____ phi______ omega'___ theta'___ frames
    -       11.3358 -116.0000  272.0000    0.0000    0.0000 51

 13 omega   34.00   80.00   1.0000    1.7000
omega____ theta____ kappa____ phi______ omega'___ theta'___ frames
    -       11.3358   75.0000    0.0000    0.0000    0.0000 46

;
_diffrn_measurement_device_type 'Oxford Diffraction Gemini Ultra'
_diffrn_measurement_method omega-scan
_diffrn_radiation_monochromator graphite
_diffrn_radiation_probe x-ray
_diffrn_radiation_source 'Enhance (Mo) X-ray Source'
_diffrn_radiation_type MoK\a
_diffrn_radiation_wavelength 0.71073
_diffrn_reflns_av_R_equivalents 0.0283
_diffrn_reflns_av_sigmaI/netI 0.0416
_diffrn_reflns_limit_h_max 11
_diffrn_reflns_limit_h_min -11
_diffrn_reflns_limit_k_max 19
_diffrn_reflns_limit_k_min -20
_diffrn_reflns_limit_l_max 14
_diffrn_reflns_limit_l_min -14
_diffrn_reflns_number 22392
_diffrn_reflns_reduction_process
;
;
_diffrn_reflns_theta_full 29.00
_diffrn_reflns_theta_max 29.00
_diffrn_reflns_theta_min 2.98
_diffrn_standards_decay_% 0
_diffrn_standards_interval_count 0
_diffrn_standards_interval_time 0
_diffrn_standards_number 0
_exptl_absorpt_coefficient_mu 1.775
_exptl_absorpt_correction_T_max 1.07185
_exptl_absorpt_correction_T_min 0.93327
_exptl_absorpt_correction_type multi-scan
_exptl_absorpt_process_details
;
CrysAlis RED, Oxford Diffraction Ltd.,
Version 1.171.30.3 (release 12-05-2006 CrysAlis171 .NET)
Empirical absorption correction using spherical harmonics,
 implemented in SCALE3 ABSPACK scaling algorithm.
;
_exptl_crystal_colour 'orange to red'
_exptl_crystal_density_diffrn 1.653
_exptl_crystal_density_method 'Not Measured'
_exptl_crystal_description prism
_exptl_crystal_F_000 700
_exptl_crystal_size_max 0.260
_exptl_crystal_size_mid 0.249
_exptl_crystal_size_min 0.229
_refine_diff_density_max 1.159
_refine_diff_density_min -0.418
_refine_diff_density_rms 0.077
_refine_ls_abs_structure_details 'Flack H.D. (1983), Acta Cryst. A39, 876-881'
_refine_ls_abs_structure_Flack -0.037(11)
_refine_ls_extinction_method none
_refine_ls_goodness_of_fit_ref 0.970
_refine_ls_hydrogen_treatment constr
_refine_ls_matrix_type full
_refine_ls_number_parameters 326
_refine_ls_number_reflns 6459
_refine_ls_number_restraints 1
_refine_ls_restrained_S_all 0.970
_refine_ls_R_factor_all 0.0303
_refine_ls_R_factor_gt 0.0244
_refine_ls_shift/su_max 0.002
_refine_ls_shift/su_mean 0.000
_refine_ls_structure_factor_coef Fsqd
_refine_ls_weighting_details 'calc w=1/[\s^2^(Fo^2^)+(0.0275P)^2^]         where P=(Fo^2^+2Fc^2^)/3'
_refine_ls_weighting_scheme calc
_refine_ls_wR_factor_gt 0.0476
_refine_ls_wR_factor_ref 0.0482
_reflns_number_gt 5544
_reflns_number_total 6459
_reflns_threshold_expression I>2\s(I)
_cod_data_source_file om800148r-file002.cif
_cod_data_source_block mui
_cod_depositor_comments
;
The following automatic conversions were performed:

'_symmetry_cell_setting' value 'Monoclinic' changed to 'monoclinic'
according to /home/saulius/struct/CIF-dictionaries/cif_core.dic
dictionary named 'cif_core.dic' version 2.4.1 from 2010-06-29.

Automatic conversion script
Id: cif_fix_values 1715 2011-07-08 13:25:40Z adriana 
;
_cod_original_sg_symbol_H-M 'P 21'
_cod_database_code 4071399

loop_
_symmetry_equiv_pos_site_id
_symmetry_equiv_pos_as_xyz
1 x,y,z
2 -x,1/2+y,-z

loop_
_atom_site_aniso_label
_atom_site_aniso_U_11
_atom_site_aniso_U_22
_atom_site_aniso_U_33
_atom_site_aniso_U_23
_atom_site_aniso_U_13
_atom_site_aniso_U_12
I1 0.0215(1) 0.0308(1) 0.0285(1) 0.0074(1) 0.0000(1) -0.0059(1)
Ru1 0.0172(1) 0.0157(1) 0.0183(1) 0.0018(1) -0.0014(1) 0.0000(1)
P1 0.0190(4) 0.0205(4) 0.0166(4) -0.0004(3) 0.0004(3) -0.0007(3)
P2 0.0195(4) 0.0167(4) 0.0206(4) -0.0003(3) -0.0030(3) 0.0010(3)
C1 0.0343(19) 0.0195(19) 0.0291(17) 0.0030(14) -0.0029(15) 0.0102(15)
C2 0.0293(18) 0.0172(18) 0.0332(17) 0.0097(15) -0.0051(14) -0.0028(14)
C3 0.0315(18) 0.028(2) 0.0238(16) 0.0108(15) 0.0017(14) 0.0048(15)
C4 0.0360(17) 0.0231(18) 0.0196(14) 0.0052(15) -0.0108(13) -0.0043(16)
C5 0.0223(16) 0.030(2) 0.0327(17) 0.0135(15) -0.0061(14) 0.0007(15)
C6 0.0162(15) 0.0225(18) 0.0268(16) 0.0016(14) -0.0005(13) 0.0035(13)
C7 0.0154(15) 0.0272(19) 0.0257(16) 0.0011(14) 0.0032(13) 0.0047(13)
C8 0.0177(16) 0.039(2) 0.0398(19) 0.0076(17) 0.0020(14) -0.0019(15)
C9 0.0176(17) 0.036(2) 0.055(2) 0.0012(19) -0.0011(16) -0.0079(16)
C10 0.0262(18) 0.030(2) 0.046(2) -0.0118(17) -0.0057(16) -0.0034(15)
C11 0.0218(16) 0.033(2) 0.0234(15) -0.0068(15) -0.0022(13) -0.0005(14)
C12 0.0191(15) 0.033(2) 0.0191(15) -0.0048(14) -0.0021(12) -0.0026(14)
C13 0.0327(19) 0.045(2) 0.0257(17) 0.0052(16) 0.0017(15) -0.0079(17)
C14 0.048(2) 0.066(3) 0.0210(17) -0.0010(19) 0.0130(16) -0.008(2)
C15 0.034(2) 0.057(3) 0.042(2) -0.019(2) 0.0119(18) 0.0010(19)
C16 0.0308(19) 0.043(2) 0.036(2) -0.0145(18) 0.0019(16) 0.0038(17)
C17 0.0230(16) 0.037(2) 0.0289(17) -0.0060(16) 0.0018(14) 0.0030(15)
C18 0.0258(16) 0.0242(19) 0.0205(15) 0.0025(13) -0.0020(12) 0.0049(13)
C19 0.0197(15) 0.024(2) 0.0296(16) -0.0018(15) -0.0083(12) 0.0037(14)
C20 0.0351(19) 0.036(2) 0.0305(18) -0.0042(16) -0.0069(15) 0.0070(17)
C21 0.0264(16) 0.0179(17) 0.0160(14) -0.0014(12) 0.0019(12) 0.0023(13)
C22 0.0360(19) 0.0181(18) 0.0284(17) -0.0028(14) -0.0105(15) -0.0022(15)
C23 0.045(2) 0.028(2) 0.0271(17) -0.0083(16) -0.0016(16) -0.0156(17)
C24 0.058(3) 0.022(2) 0.0286(18) -0.0053(15) 0.0170(17) -0.0077(18)
C25 0.042(2) 0.023(2) 0.0302(17) 0.0022(15) 0.0108(16) 0.0039(16)
C26 0.0320(18) 0.026(2) 0.0242(16) 0.0018(14) 0.0035(14) 0.0060(15)
C27 0.0220(16) 0.0134(16) 0.0271(16) 0.0020(13) 0.0007(13) 0.0028(12)
C28 0.0209(16) 0.0273(19) 0.0276(16) -0.0043(15) 0.0005(13) 0.0013(14)
C29 0.0363(19) 0.023(2) 0.0258(16) -0.0026(14) -0.0017(14) 0.0010(15)
C30 0.036(2) 0.0192(19) 0.0341(19) 0.0007(15) 0.0080(15) 0.0007(15)
C31 0.0244(17) 0.024(2) 0.0420(19) -0.0012(15) 0.0061(15) -0.0050(14)
C32 0.0220(16) 0.031(2) 0.0284(17) -0.0026(14) -0.0019(13) -0.0003(14)

loop_
_atom_site_label
_atom_site_type_symbol
_atom_site_thermal_displace_type
_atom_site_fract_x
_atom_site_fract_y
_atom_site_fract_z
_atom_site_occupancy
_atom_site_U_iso_or_equiv
_atom_site_calc_flag
_atom_site_refinement_flags
I1 I Uani 0.58106(2) 0.73652(1) 0.32163(2) 1.000 0.0270(1) . .
Ru1 Ru Uani 0.78023(3) 0.82517(1) 0.17495(2) 1.000 0.0171(1) . .
P1 P Uani 0.92282(9) 0.86424(5) 0.34408(7) 1.000 0.0187(2) . .
P2 P Uani 0.95727(9) 0.71097(5) 0.16913(7) 1.000 0.0190(2) . .
C1 C Uani 0.6382(4) 0.9443(2) 0.1281(3) 1.000 0.0277(11) . .
C2 C Uani 0.7917(4) 0.9531(2) 0.0822(3) 1.000 0.0267(10) . .
C3 C Uani 0.8140(4) 0.8839(2) -0.0018(3) 1.000 0.0278(10) . .
C4 C Uani 0.6710(4) 0.8330(2) -0.0112(2) 1.000 0.0265(9) . .
C5 C Uani 0.5652(4) 0.8696(2) 0.0699(3) 1.000 0.0285(10) . .
C6 C Uani 1.0782(3) 0.9487(2) 0.3311(3) 1.000 0.0219(9) . .
C7 C Uani 1.1499(3) 0.9613(2) 0.2203(3) 1.000 0.0227(10) . .
C8 C Uani 1.2651(4) 1.0262(3) 0.2089(3) 1.000 0.0321(11) . .
C9 C Uani 1.3104(4) 1.0781(3) 0.3072(3) 1.000 0.0363(11) . .
C10 C Uani 1.2420(4) 1.0652(3) 0.4170(3) 1.000 0.0342(11) . .
C11 C Uani 1.1271(4) 1.0011(2) 0.4296(3) 1.000 0.0261(10) . .
C12 C Uani 0.8095(3) 0.9098(2) 0.4675(3) 1.000 0.0238(10) . .
C13 C Uani 0.7681(4) 0.8623(3) 0.5685(3) 1.000 0.0345(11) . .
C14 C Uani 0.6648(5) 0.9008(3) 0.6514(3) 1.000 0.0447(13) . .
C15 C Uani 0.6087(4) 0.9850(3) 0.6335(3) 1.000 0.0441(14) . .
C16 C Uani 0.6493(4) 1.0329(3) 0.5339(3) 1.000 0.0366(11) . .
C17 C Uani 0.7484(4) 0.9957(3) 0.4512(3) 1.000 0.0296(10) . .
C18 C Uani 1.0315(4) 0.7657(2) 0.4041(3) 1.000 0.0236(10) . .
C19 C Uani 1.1051(3) 0.7222(2) 0.2948(3) 1.000 0.0246(10) . .
C20 C Uani 1.1557(4) 0.7818(3) 0.5042(3) 1.000 0.0340(11) . .
C21 C Uani 0.8835(3) 0.5965(2) 0.1761(2) 1.000 0.0201(9) . .
C22 C Uani 0.7340(4) 0.5791(2) 0.1250(3) 1.000 0.0278(10) . .
C23 C Uani 0.6722(4) 0.4948(2) 0.1204(3) 1.000 0.0334(11) . .
C24 C Uani 0.7597(5) 0.4250(2) 0.1688(3) 1.000 0.0359(13) . .
C25 C Uani 0.9076(4) 0.4402(2) 0.2199(3) 1.000 0.0315(11) . .
C26 C Uani 0.9696(4) 0.5253(2) 0.2238(3) 1.000 0.0273(10) . .
C27 C Uani 1.0790(3) 0.6979(2) 0.0351(3) 1.000 0.0208(9) . .
C28 C Uani 1.0013(4) 0.6928(2) -0.0777(3) 1.000 0.0253(10) . .
C29 C Uani 1.0849(4) 0.6810(2) -0.1823(3) 1.000 0.0284(11) . .
C30 C Uani 1.2488(4) 0.6751(2) -0.1752(3) 1.000 0.0296(11) . .
C31 C Uani 1.3254(4) 0.6788(2) -0.0643(3) 1.000 0.0300(11) . .
C32 C Uani 1.2425(4) 0.6914(2) 0.0402(3) 1.000 0.0272(10) . .
H1A H Uiso 0.59230 0.98140 0.18670 1.000 0.0330 calc R
H2A H Uiso 0.86640 0.99770 0.10410 1.000 0.0320 calc R
H3A H Uiso 0.90730 0.87300 -0.04460 1.000 0.0330 calc R
H4A H Uiso 0.65160 0.78360 -0.06280 1.000 0.0320 calc R
H5A H Uiso 0.46200 0.84810 0.08390 1.000 0.0340 calc R
H7A H Uiso 1.11990 0.92540 0.15300 1.000 0.0270 calc R
H8A H Uiso 1.31280 1.03500 0.13350 1.000 0.0390 calc R
H9A H Uiso 1.38860 1.12270 0.29890 1.000 0.0440 calc R
H10A H Uiso 1.27400 1.10050 0.48430 1.000 0.0410 calc R
H11A H Uiso 1.08090 0.99250 0.50560 1.000 0.0310 calc R
H13A H Uiso 0.80870 0.80430 0.58200 1.000 0.0410 calc R
H14A H Uiso 0.63430 0.86790 0.71990 1.000 0.0540 calc R
H15A H Uiso 0.54090 1.01050 0.69050 1.000 0.0530 calc R
H16A H Uiso 0.60950 1.09130 0.52190 1.000 0.0440 calc R
H17A H Uiso 0.77560 1.02890 0.38210 1.000 0.0360 calc R
H18 H Uiso 0.95200 0.72330 0.43570 1.000 0.0280 calc R
H19A H Uiso 1.14630 0.66290 0.31750 1.000 0.0300 calc R
H19B H Uiso 1.19460 0.75880 0.26830 1.000 0.0300 calc R
H20A H Uiso 1.20460 0.72520 0.52800 1.000 0.0410 calc R
H20B H Uiso 1.10560 0.80840 0.57400 1.000 0.0410 calc R
H20C H Uiso 1.23670 0.82220 0.47510 1.000 0.0410 calc R
H22A H Uiso 0.67330 0.62690 0.09250 1.000 0.0330 calc R
H23A H Uiso 0.57070 0.48460 0.08450 1.000 0.0400 calc R
H24A H Uiso 0.71770 0.36650 0.16680 1.000 0.0430 calc R
H25A H Uiso 0.96730 0.39200 0.25260 1.000 0.0380 calc R
H26A H Uiso 1.07160 0.53520 0.25920 1.000 0.0330 calc R
H28A H Uiso 0.88950 0.69740 -0.08300 1.000 0.0300 calc R
H29A H Uiso 1.03040 0.67710 -0.25830 1.000 0.0340 calc R
H30A H Uiso 1.30700 0.66850 -0.24640 1.000 0.0350 calc R
H31A H Uiso 1.43690 0.67260 -0.05910 1.000 0.0360 calc R
H32A H Uiso 1.29800 0.69560 0.11570 1.000 0.0330 calc R

loop_
_atom_type_symbol
_atom_type_description
_atom_type_scat_dispersion_real
_atom_type_scat_dispersion_imag
_atom_type_scat_source
Ru Ru -1.2594 0.8363 'International Tables Vol C Tables 4.2.6.8 and 6.1.1.4'
P P 0.1023 0.0942 'International Tables Vol C Tables 4.2.6.8 and 6.1.1.4'
I I -0.4742 1.8119 'International Tables Vol C Tables 4.2.6.8 and 6.1.1.4'
H H 0.0000 0.0000 'International Tables Vol C Tables 4.2.6.8 and 6.1.1.4'
C C 0.0033 0.0016 'International Tables Vol C Tables 4.2.6.8 and 6.1.1.4'

loop_
_geom_angle_atom_site_label_1
_geom_angle_atom_site_label_2
_geom_angle_atom_site_label_3
_geom_angle
_geom_angle_publ_flag
I1 Ru1 P1 87.58(2) yes
I1 Ru1 P2 93.92(2) yes
I1 Ru1 C1 101.18(9) yes
I1 Ru1 C2 138.45(9) yes
I1 Ru1 C3 146.77(9) yes
I1 Ru1 C4 109.25(8) yes
I1 Ru1 C5 86.97(8) yes
P1 Ru1 P2 83.45(3) yes
P1 Ru1 C1 104.74(9) yes
P1 Ru1 C2 97.44(9) yes
P1 Ru1 C3 123.72(9) yes
P1 Ru1 C4 159.97(8) yes
P1 Ru1 C5 139.04(8) yes
P2 Ru1 C1 163.02(9) yes
P2 Ru1 C2 127.61(9) yes
P2 Ru1 C3 100.06(9) yes
P2 Ru1 C4 105.44(8) yes
P2 Ru1 C5 137.42(8) yes
C1 Ru1 C2 37.61(12) yes
C1 Ru1 C3 62.99(12) yes
C1 Ru1 C4 62.29(12) yes
C1 Ru1 C5 37.46(12) yes
C2 Ru1 C3 37.81(12) yes
C2 Ru1 C4 62.82(12) yes
C2 Ru1 C5 62.55(12) yes
C3 Ru1 C4 37.90(12) yes
C3 Ru1 C5 62.47(12) yes
C4 Ru1 C5 36.57(12) yes
Ru1 P1 C6 118.48(11) yes
Ru1 P1 C12 115.81(10) yes
Ru1 P1 C18 109.44(11) yes
C6 P1 C12 101.17(14) yes
C6 P1 C18 103.41(14) yes
C12 P1 C18 107.31(15) yes
Ru1 P2 C19 109.83(10) yes
Ru1 P2 C21 118.71(9) yes
Ru1 P2 C27 119.18(10) yes
C19 P2 C21 106.10(13) yes
C19 P2 C27 103.48(13) yes
C21 P2 C27 97.69(12) yes
Ru1 C1 C2 70.22(18) yes
Ru1 C1 C5 72.07(18) yes
C2 C1 C5 107.5(3) no
Ru1 C2 C1 72.17(18) yes
Ru1 C2 C3 70.72(18) yes
C1 C2 C3 108.1(3) no
Ru1 C3 C2 71.47(19) yes
Ru1 C3 C4 73.33(16) yes
C2 C3 C4 108.1(3) no
Ru1 C4 C3 68.76(17) yes
Ru1 C4 C5 71.55(16) yes
C3 C4 C5 107.4(3) no
Ru1 C5 C1 70.47(19) yes
Ru1 C5 C4 71.87(18) yes
C1 C5 C4 108.8(3) no
P1 C6 C7 119.6(2) yes
P1 C6 C11 121.6(2) yes
C7 C6 C11 118.8(3) no
C6 C7 C8 120.1(3) no
C7 C8 C9 120.2(3) no
C8 C9 C10 120.1(4) no
C9 C10 C11 120.4(3) no
C6 C11 C10 120.5(3) no
P1 C12 C13 124.4(3) yes
P1 C12 C17 116.7(2) yes
C13 C12 C17 118.6(3) no
C12 C13 C14 119.5(4) no
C13 C14 C15 120.4(3) no
C14 C15 C16 120.6(3) no
C15 C16 C17 119.7(4) no
C12 C17 C16 121.2(3) no
P1 C18 C19 105.6(2) yes
P1 C18 C20 117.2(2) yes
C19 C18 C20 110.8(3) no
P2 C19 C18 110.62(19) yes
P2 C21 C22 117.7(2) yes
P2 C21 C26 124.3(2) yes
C22 C21 C26 117.9(3) no
C21 C22 C23 121.9(3) no
C22 C23 C24 119.2(3) no
C23 C24 C25 120.1(3) no
C24 C25 C26 120.4(3) no
C21 C26 C25 120.5(3) no
P2 C27 C28 117.8(2) yes
P2 C27 C32 123.9(2) yes
C28 C27 C32 118.3(3) no
C27 C28 C29 121.1(3) no
C28 C29 C30 119.7(3) no
C29 C30 C31 119.4(3) no
C30 C31 C32 121.1(3) no
C27 C32 C31 120.5(3) no
Ru1 C1 H1A 123.00 no
C2 C1 H1A 126.00 no
C5 C1 H1A 126.00 no
Ru1 C2 H2A 123.00 no
C1 C2 H2A 126.00 no
C3 C2 H2A 126.00 no
Ru1 C3 H3A 121.00 no
C2 C3 H3A 126.00 no
C4 C3 H3A 126.00 no
Ru1 C4 H4A 125.00 no
C3 C4 H4A 126.00 no
C5 C4 H4A 126.00 no
Ru1 C5 H5A 124.00 no
C1 C5 H5A 126.00 no
C4 C5 H5A 126.00 no
C6 C7 H7A 120.00 no
C8 C7 H7A 120.00 no
C7 C8 H8A 120.00 no
C9 C8 H8A 120.00 no
C8 C9 H9A 120.00 no
C10 C9 H9A 120.00 no
C9 C10 H10A 120.00 no
C11 C10 H10A 120.00 no
C6 C11 H11A 120.00 no
C10 C11 H11A 120.00 no
C12 C13 H13A 120.00 no
C14 C13 H13A 120.00 no
C13 C14 H14A 120.00 no
C15 C14 H14A 120.00 no
C14 C15 H15A 120.00 no
C16 C15 H15A 120.00 no
C15 C16 H16A 120.00 no
C17 C16 H16A 120.00 no
C12 C17 H17A 119.00 no
C16 C17 H17A 119.00 no
P1 C18 H18 108.00 no
C19 C18 H18 108.00 no
C20 C18 H18 108.00 no
P2 C19 H19A 110.00 no
P2 C19 H19B 110.00 no
C18 C19 H19A 110.00 no
C18 C19 H19B 109.00 no
H19A C19 H19B 108.00 no
C18 C20 H20A 110.00 no
C18 C20 H20B 109.00 no
C18 C20 H20C 110.00 no
H20A C20 H20B 109.00 no
H20A C20 H20C 109.00 no
H20B C20 H20C 109.00 no
C21 C22 H22A 119.00 no
C23 C22 H22A 119.00 no
C22 C23 H23A 120.00 no
C24 C23 H23A 120.00 no
C23 C24 H24A 120.00 no
C25 C24 H24A 120.00 no
C24 C25 H25A 120.00 no
C26 C25 H25A 120.00 no
C21 C26 H26A 120.00 no
C25 C26 H26A 120.00 no
C27 C28 H28A 119.00 no
C29 C28 H28A 119.00 no
C28 C29 H29A 120.00 no
C30 C29 H29A 120.00 no
C29 C30 H30A 120.00 no
C31 C30 H30A 120.00 no
C30 C31 H31A 119.00 no
C32 C31 H31A 120.00 no
C27 C32 H32A 120.00 no
C31 C32 H32A 120.00 no

loop_
_geom_bond_atom_site_label_1
_geom_bond_atom_site_label_2
_geom_bond_distance
_geom_bond_publ_flag
I1 Ru1 2.7320(6) yes
Ru1 P1 2.2767(9) yes
Ru1 P2 2.2860(9) yes
Ru1 C1 2.214(3) yes
Ru1 C2 2.188(3) yes
Ru1 C3 2.179(3) yes
Ru1 C4 2.239(2) yes
Ru1 C5 2.235(3) yes
P1 C6 1.841(3) yes
P1 C12 1.832(3) yes
P1 C18 1.859(3) yes
P2 C19 1.853(3) yes
P2 C21 1.837(3) yes
P2 C27 1.848(3) yes
C1 C2 1.420(5) no
C1 C5 1.429(4) no
C2 C3 1.415(4) no
C3 C4 1.436(5) no
C4 C5 1.404(4) no
C6 C7 1.402(4) no
C6 C11 1.400(5) no
C7 C8 1.391(5) no
C8 C9 1.386(5) no
C9 C10 1.380(5) no
C10 C11 1.382(5) no
C12 C13 1.384(5) no
C12 C17 1.404(5) no
C13 C14 1.415(5) no
C14 C15 1.367(6) no
C15 C16 1.373(5) no
C16 C17 1.383(5) no
C18 C19 1.529(5) no
C18 C20 1.525(5) no
C21 C22 1.397(4) no
C21 C26 1.393(4) no
C22 C23 1.374(4) no
C23 C24 1.385(5) no
C24 C25 1.379(5) no
C25 C26 1.386(4) no
C27 C28 1.398(5) no
C27 C32 1.390(4) no
C28 C29 1.391(5) no
C29 C30 1.393(5) no
C30 C31 1.374(5) no
C31 C32 1.388(5) no
C1 H1A 0.9500 no
C2 H2A 0.9500 no
C3 H3A 0.9500 no
C4 H4A 0.9500 no
C5 H5A 0.9500 no
C7 H7A 0.9500 no
C8 H8A 0.9500 no
C9 H9A 0.9500 no
C10 H10A 0.9500 no
C11 H11A 0.9500 no
C13 H13A 0.9500 no
C14 H14A 0.9500 no
C15 H15A 0.9500 no
C16 H16A 0.9500 no
C17 H17A 0.9500 no
C18 H18 1.0000 no
C19 H19A 0.9900 no
C19 H19B 0.9900 no
C20 H20A 0.9800 no
C20 H20B 0.9800 no
C20 H20C 0.9800 no
C22 H22A 0.9500 no
C23 H23A 0.9500 no
C24 H24A 0.9500 no
C25 H25A 0.9500 no
C26 H26A 0.9500 no
C28 H28A 0.9500 no
C29 H29A 0.9500 no
C30 H30A 0.9500 no
C31 H31A 0.9500 no
C32 H32A 0.9500 no

loop_
_geom_contact_atom_site_label_1
_geom_contact_atom_site_label_2
_geom_contact_distance
_geom_contact_site_symmetry_2
_geom_contact_publ_flag
I1 P1 3.4815(10) . no
I1 P2 3.6800(10) . no
I1 C1 3.836(3) . no
I1 C5 3.437(3) . no
I1 C12 3.604(3) . no
I1 C13 3.651(4) . no
I1 C21 3.729(3) . no
I1 C22 3.500(3) . no
I1 H5A 3.2600 . no
I1 H18 3.3600 . no
I1 H19B 3.3300 1_455 no
I1 H22A 3.1500 . no
I1 H32A 3.3200 1_455 no
I1 H10A 3.1900 2_746 no
I1 H16A 3.2500 2_646 no
Ru1 H7A 3.2700 . no
Ru1 H22A 3.2400 . no
Ru1 H28A 3.6000 . no
P1 I1 3.4815(10) . no
P1 P2 3.0367(12) . no
P1 C1 3.557(3) . no
P1 C2 3.356(3) . no
P1 C19 2.706(3) . no
P2 I1 3.6800(10) . no
P2 P1 3.0367(12) . no
P2 C3 3.422(3) . no
P2 C4 3.601(3) . no
P2 C18 2.787(3) . no
C1 I1 3.836(3) . no
C1 P1 3.557(3) . no
C1 C3 2.295(5) . no
C1 C4 2.303(4) . no
C1 C8 3.539(5) 1_455 no
C2 C7 3.361(4) . no
C2 P1 3.356(3) . no
C2 C4 2.308(4) . no
C2 C5 2.297(5) . no
C2 C30 3.520(4) 2_755 no
C2 C31 3.546(4) 2_755 no
C3 C28 3.407(4) . no
C3 C5 2.289(5) . no
C3 C1 2.295(5) . no
C3 P2 3.422(3) . no
C3 C25 3.538(5) 2_755 no
C4 C1 2.303(4) . no
C4 P2 3.601(3) . no
C4 C2 2.308(4) . no
C5 C3 2.289(5) . no
C5 I1 3.437(3) . no
C5 C23 3.435(5) 2_655 no
C5 C2 2.297(5) . no
C7 C2 3.361(4) . no
C8 C1 3.539(5) 1_655 no
C11 C17 3.230(5) . no
C11 C20 3.413(5) . no
C13 C20 3.597(5) . no
C13 I1 3.651(4) . no
C17 C11 3.230(5) . no
C20 C13 3.597(5) . no
C20 C11 3.413(5) . no
C22 I1 3.500(3) . no
C23 C5 3.435(5) 2_645 no
C25 C3 3.538(5) 2_745 no
C28 C3 3.407(4) . no
C30 C2 3.520(4) 2_745 no
C31 C2 3.546(4) 2_745 no
C1 H23A 2.9700 2_655 no
C1 H8A 3.0800 1_455 no
C1 H2A 2.1200 . no
C1 H5A 2.1300 . no
C2 H7A 2.9000 . no
C2 H1A 2.1200 . no
C2 H3A 2.1200 . no
C3 H28A 3.0300 . no
C3 H2A 2.1200 . no
C3 H4A 2.1400 . no
C4 H5A 2.1000 . no
C4 H14A 3.0400 1_554 no
C4 H28A 2.8900 . no
C4 H3A 2.1400 . no
C5 H23A 2.6700 2_655 no
C5 H4A 2.1100 . no
C5 H1A 2.1300 . no
C6 H20C 2.8000 . no
C6 H17A 2.9100 . no
C7 H2A 2.7500 . no
C8 H1A 2.8700 1_655 no
C11 H20C 2.8900 . no
C11 H17A 3.0400 . no
C12 H11A 2.6400 . no
C13 H20B 2.9700 . no
C13 H25A 2.9800 2_756 no
C13 H18 3.0200 . no
C15 H26A 3.0200 2_756 no
C16 H19A 3.0600 2_756 no
C17 H11A 2.8700 . no
C18 H13A 2.8400 . no
C19 H32A 2.6500 . no
C19 H26A 2.8600 . no
C22 H8A 2.9600 2_745 no
C23 H15A 2.8200 2_646 no
C23 H8A 2.8900 2_745 no
C25 H20B 3.0300 2_746 no
C25 H3A 2.7300 2_745 no
C26 H19A 2.7400 . no
C26 H11A 3.0900 2_746 no
C28 H3A 2.8600 . no
C29 H2A 2.9200 2_745 no
C30 H2A 2.9600 2_745 no
C30 H24A 2.9000 2_755 no
C31 H24A 3.0700 2_755 no
C32 H5A 3.0400 1_655 no
C32 H19B 2.7700 . no
H1A C8 2.8700 1_455 no
H1A H8A 2.5600 1_455 no
H2A C7 2.7500 . no
H2A H7A 2.4600 . no
H2A C29 2.9200 2_755 no
H2A C30 2.9600 2_755 no
H3A C28 2.8600 . no
H3A C25 2.7300 2_755 no
H3A H25A 2.5900 2_755 no
H4A H28A 2.4200 . no
H4A H31A 2.4700 1_455 no
H5A C32 3.0400 1_455 no
H7A Ru1 3.2700 . no
H7A C2 2.9000 . no
H7A H2A 2.4600 . no
H8A C1 3.0800 1_655 no
H8A H1A 2.5600 1_655 no
H8A C22 2.9600 2_755 no
H8A C23 2.8900 2_755 no
H10A I1 3.1900 2_756 no
H11A C12 2.6400 . no
H11A C17 2.8700 . no
H11A C26 3.0900 2_756 no
H13A C18 2.8400 . no
H13A H18 2.3900 . no
H13A H20B 2.5200 . no
H14A C4 3.0400 1_556 no
H15A C23 2.8200 2_656 no
H16A I1 3.2500 2_656 no
H17A C6 2.9100 . no
H17A C11 3.0400 . no
H18 I1 3.3600 . no
H18 C13 3.0200 . no
H18 H13A 2.3900 . no
H19A C26 2.7400 . no
H19A H20A 2.5500 . no
H19A H26A 2.1200 . no
H19A C16 3.0600 2_746 no
H19B I1 3.3300 1_655 no
H19B C32 2.7700 . no
H19B H20C 2.5000 . no
H19B H32A 2.1500 . no
H20A H19A 2.5500 . no
H20B C13 2.9700 . no
H20B H13A 2.5200 . no
H20B C25 3.0300 2_756 no
H20B H25A 2.4000 2_756 no
H20C C6 2.8000 . no
H20C C11 2.8900 . no
H20C H19B 2.5000 . no
H22A I1 3.1500 . no
H22A Ru1 3.2400 . no
H23A C1 2.9700 2_645 no
H23A C5 2.6700 2_645 no
H24A C30 2.9000 2_745 no
H24A C31 3.0700 2_745 no
H25A C13 2.9800 2_746 no
H25A H3A 2.5900 2_745 no
H25A H20B 2.4000 2_746 no
H26A C19 2.8600 . no
H26A H19A 2.1200 . no
H26A C15 3.0200 2_746 no
H28A Ru1 3.6000 . no
H28A C3 3.0300 . no
H28A C4 2.8900 . no
H28A H4A 2.4200 . no
H31A H4A 2.4700 1_655 no
H32A I1 3.3200 1_655 no
H32A C19 2.6500 . no
H32A H19B 2.1500 . no

loop_
_geom_torsion_atom_site_label_1
_geom_torsion_atom_site_label_2
_geom_torsion_atom_site_label_3
_geom_torsion_atom_site_label_4
_geom_torsion
_geom_torsion_publ_flag
I1 Ru1 P1 C6 -169.21(11) no
P2 Ru1 P1 C6 96.56(11) no
C1 Ru1 P1 C6 -68.29(14) no
C2 Ru1 P1 C6 -30.63(14) no
C3 Ru1 P1 C6 -1.18(15) no
C4 Ru1 P1 C6 -21.3(3) no
C5 Ru1 P1 C6 -86.65(17) no
I1 Ru1 P1 C12 -48.73(11) no
P2 Ru1 P1 C12 -142.96(11) no
C1 Ru1 P1 C12 52.19(14) no
C2 Ru1 P1 C12 89.84(14) no
C3 Ru1 P1 C12 119.30(15) no
C4 Ru1 P1 C12 99.2(3) no
C5 Ru1 P1 C12 33.82(18) no
I1 Ru1 P1 C18 72.67(11) no
P2 Ru1 P1 C18 -21.55(12) no
C1 Ru1 P1 C18 173.60(14) no
C2 Ru1 P1 C18 -148.75(14) no
C3 Ru1 P1 C18 -119.29(15) no
C4 Ru1 P1 C18 -139.4(3) no
C5 Ru1 P1 C18 155.23(17) no
I1 Ru1 P2 C19 -89.37(10) no
P1 Ru1 P2 C19 -2.27(10) no
C2 Ru1 P2 C19 92.09(15) no
C3 Ru1 P2 C19 120.90(13) no
C4 Ru1 P2 C19 159.42(13) no
C5 Ru1 P2 C19 -179.15(16) no
I1 Ru1 P2 C21 32.88(9) no
P1 Ru1 P2 C21 119.98(9) no
C2 Ru1 P2 C21 -145.67(14) no
C3 Ru1 P2 C21 -116.85(12) no
C4 Ru1 P2 C21 -78.33(12) no
C5 Ru1 P2 C21 -56.90(16) no
I1 Ru1 P2 C27 151.60(11) no
P1 Ru1 P2 C27 -121.30(11) no
C2 Ru1 P2 C27 -26.94(16) no
C3 Ru1 P2 C27 1.87(14) no
C4 Ru1 P2 C27 40.39(14) no
C5 Ru1 P2 C27 61.82(17) no
I1 Ru1 C1 C2 173.40(17) no
P1 Ru1 C1 C2 82.97(18) no
C3 Ru1 C1 C2 -37.70(19) no
C4 Ru1 C1 C2 -80.6(2) no
C5 Ru1 C1 C2 -116.9(3) no
I1 Ru1 C1 C5 -69.72(19) no
P1 Ru1 C1 C5 -160.15(17) no
C2 Ru1 C1 C5 116.9(3) no
C3 Ru1 C1 C5 79.2(2) no
C4 Ru1 C1 C5 36.29(19) no
C2 Ru1 C3 C4 -116.3(3) no
C5 Ru1 C3 C4 -36.42(17) no
C5 Ru1 C2 C3 -79.6(2) no
C4 Ru1 C2 C1 79.0(2) no
C5 Ru1 C2 C1 37.68(19) no
I1 Ru1 C4 C3 173.55(15) no
I1 Ru1 C2 C1 -9.8(3) no
P1 Ru1 C2 C1 -104.55(18) no
P2 Ru1 C2 C1 168.02(15) no
C3 Ru1 C2 C1 117.3(3) no
C3 Ru1 C4 C5 -117.9(3) no
C4 Ru1 C3 C2 116.3(3) no
I1 Ru1 C2 C3 -127.10(17) no
P1 Ru1 C2 C3 138.15(18) no
P2 Ru1 C2 C3 50.7(2) no
C1 Ru1 C2 C3 -117.3(3) no
C4 Ru1 C2 C3 -38.27(19) no
C1 Ru1 C3 C2 37.50(19) no
C1 Ru1 C4 C3 80.77(19) no
C5 Ru1 C3 C2 79.8(2) no
I1 Ru1 C5 C1 112.85(18) no
I1 Ru1 C3 C2 105.1(2) no
P1 Ru1 C3 C2 -52.7(2) no
P2 Ru1 C3 C2 -141.49(18) no
C3 Ru1 C5 C4 37.74(18) no
C2 Ru1 C4 C5 -79.8(2) no
C2 Ru1 C4 C3 38.18(18) no
I1 Ru1 C3 C4 -11.2(3) no
P1 Ru1 C3 C4 -168.95(14) no
P2 Ru1 C3 C4 102.25(17) no
C1 Ru1 C3 C4 -78.76(19) no
P2 Ru1 C4 C3 -86.57(17) no
P2 Ru1 C5 C1 -154.66(15) no
C2 Ru1 C5 C1 -37.84(19) no
C5 Ru1 C4 C3 117.9(3) no
I1 Ru1 C4 C5 55.61(18) no
P1 Ru1 C4 C5 -90.2(3) no
P1 Ru1 C4 C3 27.7(4) no
C1 Ru1 C4 C5 -37.17(18) no
C1 Ru1 C5 C4 118.4(3) no
C2 Ru1 C5 C4 80.6(2) no
C3 Ru1 C5 C1 -80.7(2) no
C4 Ru1 C5 C1 -118.4(3) no
I1 Ru1 C5 C4 -128.72(17) no
P2 Ru1 C4 C5 155.49(16) no
P1 Ru1 C5 C1 30.1(2) no
P2 Ru1 C5 C4 -36.2(2) no
P1 Ru1 C5 C4 148.50(15) no
C18 P1 C12 C17 165.4(2) no
C12 P1 C6 C11 26.7(3) no
C18 P1 C6 C11 -84.3(3) no
Ru1 P1 C12 C17 -72.1(3) no
C6 P1 C18 C20 42.5(3) no
C6 P1 C12 C17 57.4(3) no
C12 P1 C18 C20 -64.0(3) no
C18 P1 C12 C13 -21.2(3) no
Ru1 P1 C18 C20 169.6(2) no
C6 P1 C12 C13 -129.2(3) no
C12 P1 C18 C19 172.14(19) no
Ru1 P1 C6 C11 154.4(2) no
C18 P1 C6 C7 95.7(3) no
C12 P1 C6 C7 -153.3(2) no
Ru1 P1 C6 C7 -25.6(3) no
Ru1 P1 C12 C13 101.3(3) no
C6 P1 C18 C19 -81.4(2) no
Ru1 P1 C18 C19 45.7(2) no
C19 P2 C21 C22 156.0(2) no
Ru1 P2 C21 C26 -151.3(2) no
Ru1 P2 C19 C18 31.6(2) no
C27 P2 C21 C22 -97.5(2) no
C27 P2 C19 C18 159.9(2) no
Ru1 P2 C21 C22 31.9(2) no
C19 P2 C27 C28 -176.4(2) no
C21 P2 C27 C28 74.9(3) no
Ru1 P2 C27 C32 127.0(2) no
C19 P2 C21 C26 -27.2(3) no
C21 P2 C19 C18 -97.9(2) no
C27 P2 C21 C26 79.3(3) no
Ru1 P2 C27 C28 -54.2(3) no
C19 P2 C27 C32 4.7(3) no
C21 P2 C27 C32 -104.0(3) no
C2 C1 C5 Ru1 61.6(2) no
Ru1 C1 C2 C3 62.0(2) no
C5 C1 C2 C3 -0.9(4) no
Ru1 C1 C5 C4 -62.0(2) no
C5 C1 C2 Ru1 -62.9(2) no
C2 C1 C5 C4 -0.4(4) no
C1 C2 C3 C4 1.8(4) no
Ru1 C2 C3 C4 64.7(2) no
C1 C2 C3 Ru1 -62.9(2) no
C2 C3 C4 Ru1 -63.5(2) no
Ru1 C3 C4 C5 61.5(2) no
C2 C3 C4 C5 -2.0(3) no
C3 C4 C5 C1 1.5(3) no
Ru1 C4 C5 C1 61.1(2) no
C3 C4 C5 Ru1 -59.7(2) no
P1 C6 C11 C10 -178.8(3) no
P1 C6 C7 C8 178.7(3) no
C11 C6 C7 C8 -1.3(4) no
C7 C6 C11 C10 1.2(5) no
C6 C7 C8 C9 0.6(5) no
C7 C8 C9 C10 0.4(6) no
C8 C9 C10 C11 -0.6(6) no
C9 C10 C11 C6 -0.3(6) no
P1 C12 C13 C14 -172.6(3) no
C17 C12 C13 C14 0.7(5) no
C13 C12 C17 C16 0.2(5) no
P1 C12 C17 C16 174.0(3) no
C12 C13 C14 C15 -1.4(6) no
C13 C14 C15 C16 1.2(6) no
C14 C15 C16 C17 -0.3(6) no
C15 C16 C17 C12 -0.5(5) no
P1 C18 C19 P2 -47.7(2) no
C20 C18 C19 P2 -175.5(2) no
P2 C21 C22 C23 176.7(3) no
C22 C21 C26 C25 0.1(4) no
C26 C21 C22 C23 -0.4(4) no
P2 C21 C26 C25 -176.7(2) no
C21 C22 C23 C24 0.6(5) no
C22 C23 C24 C25 -0.6(5) no
C23 C24 C25 C26 0.3(5) no
C24 C25 C26 C21 -0.1(5) no
P2 C27 C28 C29 -178.6(2) no
C32 C27 C28 C29 0.4(4) no
P2 C27 C32 C31 177.9(2) no
C28 C27 C32 C31 -1.0(4) no
C27 C28 C29 C30 -0.7(5) no
C28 C29 C30 C31 1.6(5) no
C29 C30 C31 C32 -2.3(5) no
C30 C31 C32 C27 2.0(5) no
